data_2020616
loop_
_publ_author_name
'Sirianni, Eric R.'
'Cummins, Daniel C.'
'Yap, Glenn P. A.'
'Theopold, Klaus H.'

_publ_section_title
;
 FcTp(<i>R</i>) (<i>R</i> = ^<i>i^</i>Pr or ^<i>t^</i>Bu):
 third-generation ferrocenyl scorpionates
;
_journal_coeditor_code FO3003
_journal_issue 11
_journal_name_full 'Acta Crystallographica Section C'
_journal_page_first 813
_journal_page_last 818
_journal_paper_doi 10.1107/S205322961601202X
_journal_volume 72
_journal_year 2016
_chemical_formula_iupac '[Fe Tl (C5 H5) (C26 H37 B N6)]'
_chemical_formula_moiety 'C31 H42 B Fe N6 Tl'
_chemical_formula_sum 'C31 H42 B Fe N6 Tl'
_chemical_formula_weight 769.74
_chemical_name_systematic
;
[Ferrocenyltris(3-<i>tert</i>-butylpyrazol-1-yl-\k<i>N</i>^2^)borato]thallium(I)
;
_space_group_IT_number 14
_symmetry_cell_setting monoclinic
_symmetry_space_group_name_Hall '-P 2ybc'
_symmetry_space_group_name_H-M 'P 1 21/c 1'
_atom_sites_solution_hydrogens geom
_atom_sites_solution_primary direct
_atom_sites_solution_secondary difmap
_audit_creation_method SHELXL-97
_cell_angle_alpha 90.00
_cell_angle_beta 97.809(5)
_cell_angle_gamma 90.00
_cell_formula_units_Z 4
_cell_length_a 9.669(3)
_cell_length_b 14.332(4)
_cell_length_c 23.263(6)
_cell_measurement_reflns_used 948
_cell_measurement_temperature 200(2)
_cell_measurement_theta_max 25.06
_cell_measurement_theta_min 2.80
_cell_volume 3193.8(16)
_computing_cell_refinement
;
SAINT-PLUS (Bruker, 2006)
;
_computing_data_collection
;
SMART (Bruker, 2002)
;
_computing_data_reduction
;
SAINT-PLUS (Bruker, 2006)
;
_computing_molecular_graphics
;
SHELXTL (Sheldrick, 2008)
;
_computing_publication_material
;
SHELXTL (Sheldrick, 2008)
;
_computing_structure_refinement
;
SHELXTL (Sheldrick, 2008)
;
_computing_structure_solution
;
SHELXTL (Sheldrick, 2008)
;
_diffrn_ambient_temperature 200(2)
_diffrn_detector_area_resol_mean 836.6
_diffrn_measured_fraction_theta_full 1.000
_diffrn_measured_fraction_theta_max 1.000
_diffrn_measurement_device_type 'Bruker APEXII'
_diffrn_measurement_method \w
_diffrn_radiation_monochromator graphite
_diffrn_radiation_source 'fine-focus sealed tube'
_diffrn_radiation_type MoK\a
_diffrn_radiation_wavelength 0.71073
_diffrn_reflns_av_R_equivalents 0.0509
_diffrn_reflns_av_sigmaI/netI 0.0417
_diffrn_reflns_limit_h_max 12
_diffrn_reflns_limit_h_min -12
_diffrn_reflns_limit_k_max 19
_diffrn_reflns_limit_k_min -19
_diffrn_reflns_limit_l_max 30
_diffrn_reflns_limit_l_min -30
_diffrn_reflns_number 37235
_diffrn_reflns_theta_full 25.00
_diffrn_reflns_theta_max 28.27
_diffrn_reflns_theta_min 1.67
_exptl_absorpt_coefficient_mu 5.523
_exptl_absorpt_correction_T_max 0.7120
_exptl_absorpt_correction_T_min 0.5119
_exptl_absorpt_correction_type multi-scan
_exptl_absorpt_process_details
;
SADABS (Bruker, 2006)
;
_exptl_crystal_colour yellow
_exptl_crystal_density_diffrn 1.601
_exptl_crystal_description block
_exptl_crystal_F_000 1528
_exptl_crystal_size_max 0.14
_exptl_crystal_size_mid 0.11
_exptl_crystal_size_min 0.07
_refine_diff_density_max 1.423
_refine_diff_density_min -0.886
_refine_ls_extinction_method none
_refine_ls_goodness_of_fit_ref 1.016
_refine_ls_hydrogen_treatment constr
_refine_ls_matrix_type full
_refine_ls_number_parameters 370
_refine_ls_number_reflns 7900
_refine_ls_number_restraints 0
_refine_ls_restrained_S_all 1.016
_refine_ls_R_factor_all 0.0477
_refine_ls_R_factor_gt 0.0339
_refine_ls_shift/su_max 0.001
_refine_ls_shift/su_mean 0.000
_refine_ls_structure_factor_coef Fsqd
_refine_ls_weighting_details 'calc w=1/[\s^2^(Fo^2^)+(0.0316P)^2^+1.1450P] where P=(Fo^2^+2Fc^2^)/3'
_refine_ls_weighting_scheme calc
_refine_ls_wR_factor_gt 0.0701
_refine_ls_wR_factor_ref 0.0773
_reflns_number_gt 6399
_reflns_number_total 7900
_reflns_threshold_expression >2sigma(I)
_cod_data_source_file fo3003sup1.cif
_cod_data_source_block 1
_cod_depositor_comments 'Adding full bibliography for 2020616--2020620.cif.'
_cod_original_cell_volume 3193.8(15)
_cod_original_sg_symbol_H-M P2(1)/c
_cod_database_code 2020616
_cod_database_fobs_code 2020616

loop_
_symmetry_equiv_pos_as_xyz
'x, y, z'
'-x, y+1/2, -z+1/2'
'-x, -y, -z'
'x, -y-1/2, z-1/2'

loop_
_atom_site_type_symbol
_atom_site_label
_atom_site_fract_x
_atom_site_fract_y
_atom_site_fract_z
_atom_site_U_iso_or_equiv
_atom_site_adp_type
_atom_site_calc_flag
_atom_site_refinement_flags
_atom_site_occupancy
_atom_site_symmetry_multiplicity
Tl Tl1 0.439122(16) 0.051134(11) 0.412372(6) 0.03682(6) Uani d . 1 1
Fe Fe1 0.33384(6) 0.01719(4) 0.13251(2) 0.02984(12) Uani d . 1 1
B B1 0.2950(4) 0.0576(3) 0.27203(18) 0.0259(8) Uani d . 1 1
N N1 0.2375(3) 0.1499(2) 0.36088(12) 0.0284(7) Uani d . 1 1
N N2 0.2137(3) 0.1334(2) 0.30225(12) 0.0272(6) Uani d . 1 1
N N3 0.2737(3) -0.0609(2) 0.35173(13) 0.0286(7) Uani d . 1 1
N N4 0.2633(3) -0.0412(2) 0.29348(13) 0.0256(6) Uani d . 1 1
N N5 0.5461(3) 0.0029(2) 0.30086(13) 0.0278(6) Uani d . 1 1
N N6 0.4532(3) 0.0760(2) 0.29355(13) 0.0257(6) Uani d . 1 1
C C1 0.1531(4) 0.2205(3) 0.37195(15) 0.0284(8) Uani d . 1 1
C C2 0.0751(4) 0.2498(3) 0.31999(17) 0.0357(9) Uani d . 1 1
H H2A 0.0075 0.2983 0.3151 0.043 Uiso calc R 1 1
C C3 0.1165(4) 0.1940(3) 0.27776(16) 0.0321(8) Uani d . 1 1
H H3A 0.0822 0.1974 0.2376 0.038 Uiso calc R 1 1
C C4 0.1528(4) 0.2581(3) 0.43256(16) 0.0344(9) Uani d . 1 1
C C5 0.1682(6) 0.1794(3) 0.47716(19) 0.0570(13) Uani d . 1 1
H H5A 0.2629 0.1536 0.4803 0.085 Uiso calc R 1 1
H H5B 0.1003 0.1302 0.4648 0.085 Uiso calc R 1 1
H H5C 0.1515 0.2037 0.5150 0.085 Uiso calc R 1 1
C C6 0.0137(6) 0.3055(5) 0.4369(2) 0.083(2) Uani d . 1 1
H H6A 0.0045 0.3611 0.4120 0.124 Uiso calc R 1 1
H H6B 0.0096 0.3239 0.4772 0.124 Uiso calc R 1 1
H H6C -0.0627 0.2621 0.4241 0.124 Uiso calc R 1 1
C C7 0.2722(7) 0.3260(5) 0.4457(2) 0.090(2) Uani d . 1 1
H H7A 0.3610 0.2927 0.4465 0.136 Uiso calc R 1 1
H H7B 0.2680 0.3553 0.4835 0.136 Uiso calc R 1 1
H H7C 0.2652 0.3742 0.4155 0.136 Uiso calc R 1 1
C C8 0.2548(4) -0.1530(3) 0.35621(16) 0.0303(8) Uani d . 1 1
C C9 0.2319(4) -0.1933(3) 0.30128(18) 0.0382(9) Uani d . 1 1
H H9A 0.2150 -0.2572 0.2921 0.046 Uiso calc R 1 1
C C10 0.2392(4) -0.1207(3) 0.26322(17) 0.0345(9) Uani d . 1 1
H H10A 0.2288 -0.1259 0.2221 0.041 Uiso calc R 1 1
C C11 0.2645(4) -0.2016(3) 0.41463(18) 0.0386(9) Uani d . 1 1
C C12 0.1754(6) -0.2896(4) 0.4092(2) 0.0667(16) Uani d . 1 1
H H12A 0.2099 -0.3324 0.3815 0.100 Uiso calc R 1 1
H H12B 0.0782 -0.2731 0.3954 0.100 Uiso calc R 1 1
H H12C 0.1808 -0.3200 0.4472 0.100 Uiso calc R 1 1
C C13 0.4170(5) -0.2278(4) 0.4338(2) 0.0606(14) Uani d . 1 1
H H13A 0.4478 -0.2719 0.4060 0.091 Uiso calc R 1 1
H H13B 0.4260 -0.2567 0.4723 0.091 Uiso calc R 1 1
H H13C 0.4750 -0.1715 0.4354 0.091 Uiso calc R 1 1
C C14 0.2154(6) -0.1378(4) 0.4607(2) 0.0562(13) Uani d . 1 1
H H14A 0.2691 -0.0796 0.4630 0.084 Uiso calc R 1 1
H H14B 0.2299 -0.1692 0.4985 0.084 Uiso calc R 1 1
H H14C 0.1160 -0.1238 0.4502 0.084 Uiso calc R 1 1
C C15 0.6731(4) 0.0408(3) 0.31268(17) 0.0296(8) Uani d . 1 1
C C16 0.6634(4) 0.1389(3) 0.31250(18) 0.0366(9) Uani d . 1 1
H H16A 0.7376 0.1826 0.3193 0.044 Uiso calc R 1 1
C C17 0.5236(4) 0.1575(3) 0.30039(17) 0.0351(9) Uani d . 1 1
H H17A 0.4828 0.2178 0.2973 0.042 Uiso calc R 1 1
C C18 0.8023(4) -0.0189(3) 0.3232(2) 0.0391(10) Uani d . 1 1
C C19 0.9062(5) 0.0224(4) 0.3721(3) 0.0642(15) Uani d . 1 1
H H19A 0.8664 0.0199 0.4086 0.096 Uiso calc R 1 1
H H19B 0.9258 0.0874 0.3629 0.096 Uiso calc R 1 1
H H19C 0.9931 -0.0136 0.3760 0.096 Uiso calc R 1 1
C C20 0.8721(5) -0.0198(4) 0.2674(3) 0.0679(16) Uani d . 1 1
H H20A 0.8961 0.0441 0.2575 0.102 Uiso calc R 1 1
H H20B 0.8074 -0.0464 0.2355 0.102 Uiso calc R 1 1
H H20C 0.9571 -0.0578 0.2736 0.102 Uiso calc R 1 1
C C21 0.7664(5) -0.1187(3) 0.3376(3) 0.0723(18) Uani d . 1 1
H H21A 0.7194 -0.1192 0.3723 0.108 Uiso calc R 1 1
H H21B 0.8522 -0.1557 0.3447 0.108 Uiso calc R 1 1
H H21C 0.7044 -0.1455 0.3049 0.108 Uiso calc R 1 1
C C22 0.5428(5) -0.0066(3) 0.13653(19) 0.0439(10) Uani d . 1 1
H H22A 0.6193 0.0336 0.1564 0.053 Uiso calc R 1 1
C C23 0.4802(5) 0.0013(3) 0.07799(19) 0.0441(11) Uani d . 1 1
H H23A 0.5046 0.0485 0.0494 0.053 Uiso calc R 1 1
C C24 0.3762(5) -0.0684(3) 0.06711(19) 0.0448(11) Uani d . 1 1
H H24A 0.3147 -0.0793 0.0296 0.054 Uiso calc R 1 1
C C25 0.3757(5) -0.1206(3) 0.11928(19) 0.0436(10) Uani d . 1 1
H H25A 0.3128 -0.1743 0.1249 0.052 Uiso calc R 1 1
C C26 0.4777(5) -0.0824(3) 0.16182(18) 0.0401(10) Uani d . 1 1
H H26A 0.4998 -0.1044 0.2028 0.048 Uiso calc R 1 1
C C27 0.1457(4) 0.0333(3) 0.16332(17) 0.0364(9) Uani d . 1 1
H H27A 0.0827 -0.0186 0.1720 0.044 Uiso calc R 1 1
C C28 0.1438(5) 0.0776(3) 0.10825(18) 0.0452(11) Uani d . 1 1
H H28A 0.0782 0.0634 0.0723 0.054 Uiso calc R 1 1
C C29 0.2504(5) 0.1454(3) 0.11385(17) 0.0443(11) Uani d . 1 1
H H29A 0.2735 0.1879 0.0825 0.053 Uiso calc R 1 1
C C30 0.3187(4) 0.1430(3) 0.17166(16) 0.0344(9) Uani d . 1 1
H H30A 0.3995 0.1832 0.1875 0.041 Uiso calc R 1 1
C C31 0.2566(4) 0.0725(3) 0.20360(16) 0.0298(8) Uani d . 1 1

loop_
_atom_site_aniso_label
_atom_site_aniso_U_11
_atom_site_aniso_U_22
_atom_site_aniso_U_33
_atom_site_aniso_U_12
_atom_site_aniso_U_13
_atom_site_aniso_U_23
Tl1 0.03676(10) 0.04572(10) 0.02560(8) 0.00029(7) -0.00435(6) 0.00134(6)
Fe1 0.0388(3) 0.0304(3) 0.0212(3) 0.0073(2) 0.0071(2) -0.0001(2)
B1 0.025(2) 0.029(2) 0.0236(19) 0.0044(16) 0.0051(16) 0.0017(16)
N1 0.0291(16) 0.0358(17) 0.0201(14) 0.0010(13) 0.0027(12) -0.0021(12)
N2 0.0304(16) 0.0336(17) 0.0176(14) 0.0032(13) 0.0030(12) -0.0004(12)
N3 0.0281(16) 0.0352(18) 0.0223(15) 0.0003(13) 0.0024(12) 0.0040(12)
N4 0.0219(15) 0.0323(16) 0.0223(15) 0.0008(12) 0.0017(12) 0.0013(12)
N5 0.0262(16) 0.0264(16) 0.0307(16) 0.0030(12) 0.0037(13) 0.0005(13)
N6 0.0222(15) 0.0269(15) 0.0273(15) 0.0008(12) 0.0009(12) 0.0014(12)
C1 0.0268(19) 0.0319(19) 0.0281(19) -0.0008(15) 0.0096(15) -0.0026(15)
C2 0.038(2) 0.038(2) 0.032(2) 0.0140(18) 0.0078(17) 0.0002(17)
C3 0.032(2) 0.039(2) 0.0241(18) 0.0098(16) 0.0017(15) -0.0002(16)
C4 0.043(2) 0.036(2) 0.0253(19) -0.0019(17) 0.0092(17) -0.0075(16)
C5 0.086(4) 0.056(3) 0.030(2) -0.010(3) 0.014(2) -0.002(2)
C6 0.094(5) 0.112(5) 0.044(3) 0.055(4) 0.017(3) -0.013(3)
C7 0.126(6) 0.109(5) 0.042(3) -0.083(4) 0.032(3) -0.028(3)
C8 0.0253(18) 0.033(2) 0.033(2) -0.0002(15) 0.0051(15) 0.0040(16)
C9 0.045(2) 0.028(2) 0.042(2) -0.0057(17) 0.0075(19) -0.0020(17)
C10 0.035(2) 0.039(2) 0.030(2) -0.0018(17) 0.0044(16) -0.0054(17)
C11 0.036(2) 0.041(2) 0.039(2) 0.0012(18) 0.0044(18) 0.0086(18)
C12 0.080(4) 0.057(3) 0.062(3) -0.023(3) 0.007(3) 0.023(3)
C13 0.050(3) 0.073(4) 0.057(3) 0.016(3) 0.003(2) 0.027(3)
C14 0.065(3) 0.065(3) 0.041(3) 0.007(3) 0.018(2) 0.016(2)
C15 0.0269(19) 0.0284(19) 0.035(2) -0.0007(15) 0.0085(15) 0.0025(15)
C16 0.029(2) 0.030(2) 0.051(3) -0.0076(16) 0.0063(18) 0.0002(18)
C17 0.038(2) 0.0262(19) 0.042(2) 0.0006(16) 0.0060(18) -0.0018(16)
C18 0.025(2) 0.035(2) 0.057(3) 0.0010(16) 0.0026(18) -0.0036(19)
C19 0.046(3) 0.063(3) 0.077(4) 0.007(2) -0.014(3) -0.008(3)
C20 0.042(3) 0.085(4) 0.080(4) 0.019(3) 0.018(3) -0.012(3)
C21 0.042(3) 0.037(3) 0.134(6) 0.007(2) 0.000(3) 0.018(3)
C22 0.040(2) 0.046(3) 0.048(3) 0.006(2) 0.013(2) -0.006(2)
C23 0.055(3) 0.044(2) 0.040(2) 0.011(2) 0.026(2) -0.0002(19)
C24 0.062(3) 0.043(3) 0.030(2) 0.012(2) 0.008(2) -0.0128(18)
C25 0.055(3) 0.032(2) 0.044(2) 0.004(2) 0.009(2) -0.0046(19)
C26 0.049(3) 0.036(2) 0.036(2) 0.0168(19) 0.0070(19) -0.0023(18)
C27 0.031(2) 0.049(3) 0.029(2) 0.0093(17) 0.0027(16) -0.0004(17)
C28 0.047(3) 0.062(3) 0.025(2) 0.020(2) 0.0008(18) -0.0025(19)
C29 0.068(3) 0.037(2) 0.029(2) 0.016(2) 0.010(2) 0.0061(17)
C30 0.050(2) 0.029(2) 0.0256(19) 0.0082(17) 0.0102(17) -0.0009(15)
C31 0.032(2) 0.035(2) 0.0234(18) 0.0050(15) 0.0057(15) -0.0010(15)

loop_
_atom_type_symbol
_atom_type_description
_atom_type_scat_dispersion_real
_atom_type_scat_dispersion_imag
_atom_type_scat_source
C C 0.0033 0.0016 'International Tables Vol C Tables 4.2.6.8 and 6.1.1.4'
H H 0.0000 0.0000 'International Tables Vol C Tables 4.2.6.8 and 6.1.1.4'
B B 0.0013 0.0007 'International Tables Vol C Tables 4.2.6.8 and 6.1.1.4'
N N 0.0061 0.0033 'International Tables Vol C Tables 4.2.6.8 and 6.1.1.4'
Fe Fe 0.3463 0.8444 'International Tables Vol C Tables 4.2.6.8 and 6.1.1.4'
Tl Tl -2.8358 9.6688 'International Tables Vol C Tables 4.2.6.8 and 6.1.1.4'

loop_
_geom_angle_atom_site_label_1
_geom_angle_atom_site_label_2
_geom_angle_atom_site_label_3
_geom_angle
_geom_angle_publ_flag
N3 Tl1 N1 73.16(10) ?
N3 Tl1 N6 69.28(9) ?
N1 Tl1 N6 66.81(9) ?
C29 Fe1 C30 40.79(15) ?
C29 Fe1 C23 104.95(18) ?
C30 Fe1 C23 118.44(18) ?
C29 Fe1 C24 119.95(17) ?
C30 Fe1 C24 154.34(17) ?
C23 Fe1 C24 40.65(19) ?
C29 Fe1 C22 121.6(2) ?
C30 Fe1 C22 105.01(18) ?
C23 Fe1 C22 40.70(18) ?
C24 Fe1 C22 68.61(19) ?
C29 Fe1 C28 40.51(19) ?
C30 Fe1 C28 68.34(18) ?
C23 Fe1 C28 123.44(18) ?
C24 Fe1 C28 108.27(18) ?
C22 Fe1 C28 158.98(19) ?
C29 Fe1 C26 159.40(19) ?
C30 Fe1 C26 123.81(17) ?
C23 Fe1 C26 68.33(18) ?
C24 Fe1 C26 68.44(17) ?
C22 Fe1 C26 40.77(18) ?
C28 Fe1 C26 159.2(2) ?
C29 Fe1 C25 157.19(17) ?
C30 Fe1 C25 161.78(16) ?
C23 Fe1 C25 68.31(18) ?
C24 Fe1 C25 40.86(17) ?
C22 Fe1 C25 68.32(18) ?
C28 Fe1 C25 123.82(19) ?
C26 Fe1 C25 40.31(17) ?
C29 Fe1 C27 68.15(18) ?
C30 Fe1 C27 67.88(17) ?
C23 Fe1 C27 162.09(17) ?
C24 Fe1 C27 127.19(18) ?
C22 Fe1 C27 157.04(17) ?
C28 Fe1 C27 40.77(16) ?
C26 Fe1 C27 123.79(17) ?
C25 Fe1 C27 111.29(18) ?
C29 Fe1 C31 69.33(15) ?
C30 Fe1 C31 40.95(15) ?
C23 Fe1 C31 154.12(18) ?
C24 Fe1 C31 163.86(18) ?
C22 Fe1 C31 119.47(17) ?
C28 Fe1 C31 69.40(16) ?
C26 Fe1 C31 107.75(16) ?
C25 Fe1 C31 126.26(17) ?
C27 Fe1 C31 40.87(15) ?
N4 B1 N2 110.9(3) ?
N4 B1 N6 106.2(3) ?
N2 B1 N6 105.6(3) ?
N4 B1 C31 114.4(3) ?
N2 B1 C31 107.0(3) ?
N6 B1 C31 112.4(3) ?
C1 N1 N2 107.2(3) ?
C1 N1 Tl1 140.0(2) ?
N2 N1 Tl1 112.5(2) ?
C3 N2 N1 108.8(3) ?
C3 N2 B1 128.5(3) ?
N1 N2 B1 122.7(3) ?
C8 N3 N4 106.6(3) ?
C8 N3 Tl1 131.2(2) ?
N4 N3 Tl1 111.9(2) ?
C10 N4 N3 109.1(3) ?
C10 N4 B1 129.5(3) ?
N3 N4 B1 120.9(3) ?
C15 N5 N6 106.4(3) ?
C17 N6 N5 109.5(3) ?
C17 N6 B1 129.7(3) ?
N5 N6 B1 120.3(3) ?
C17 N6 Tl1 94.9(2) ?
N5 N6 Tl1 84.24(18) y
B1 N6 Tl1 96.8(2) ?
N1 C1 C2 109.3(3) ?
N1 C1 C4 121.7(3) ?
C2 C1 C4 129.0(3) ?
C3 C2 C1 105.6(3) ?
N2 C3 C2 109.2(3) ?
C7 C4 C1 108.7(3) ?
C7 C4 C6 111.0(5) ?
C1 C4 C6 109.6(3) ?
C7 C4 C5 109.8(4) ?
C1 C4 C5 111.0(3) ?
C6 C4 C5 106.9(4) ?
N3 C8 C9 110.1(3) ?
N3 C8 C11 122.0(3) ?
C9 C8 C11 127.9(4) ?
C10 C9 C8 105.2(3) ?
N4 C10 C9 109.0(3) ?
C8 C11 C12 109.9(4) ?
C8 C11 C13 108.3(3) ?
C12 C11 C13 109.5(4) ?
C8 C11 C14 111.4(3) ?
C12 C11 C14 109.1(4) ?
C13 C11 C14 108.7(4) ?
N5 C15 C16 110.2(3) ?
N5 C15 C18 121.4(3) ?
C16 C15 C18 128.4(3) ?
C17 C16 C15 104.9(3) ?
N6 C17 C16 109.0(3) ?
C15 C18 C21 111.2(3) ?
C15 C18 C19 110.3(4) ?
C21 C18 C19 110.3(4) ?
C15 C18 C20 108.4(4) ?
C21 C18 C20 108.4(4) ?
C19 C18 C20 108.1(4) ?
C23 C22 C26 107.7(4) ?
C23 C22 Fe1 69.6(2) ?
C26 C22 Fe1 69.8(2) ?
C24 C23 C22 108.4(4) ?
C24 C23 Fe1 69.7(2) ?
C22 C23 Fe1 69.7(2) ?
C23 C24 C25 107.6(4) ?
C23 C24 Fe1 69.6(2) ?
C25 C24 Fe1 69.9(2) ?
C26 C25 C24 108.1(4) ?
C26 C25 Fe1 69.7(2) ?
C24 C25 Fe1 69.2(2) ?
C25 C26 C22 108.2(4) ?
C25 C26 Fe1 70.0(2) ?
C22 C26 Fe1 69.4(2) ?
C28 C27 C31 109.2(4) ?
C28 C27 Fe1 69.0(2) ?
C31 C27 Fe1 69.8(2) ?
C29 C28 C27 107.6(4) ?
C29 C28 Fe1 69.3(3) ?
C27 C28 Fe1 70.2(2) ?
C28 C29 C30 108.2(4) ?
C28 C29 Fe1 70.2(2) ?
C30 C29 Fe1 69.8(2) ?
C29 C30 C31 109.6(4) ?
C29 C30 Fe1 69.5(2) ?
C31 C30 Fe1 70.6(2) ?
C30 C31 C27 105.4(3) ?
C30 C31 B1 123.6(3) ?
C27 C31 B1 130.4(3) ?
C30 C31 Fe1 68.4(2) ?
C27 C31 Fe1 69.3(2) ?
B1 C31 Fe1 133.3(3) ?

loop_
_geom_bond_atom_site_label_1
_geom_bond_atom_site_label_2
_geom_bond_distance
_geom_bond_publ_flag
Tl1 N1 2.570(3) y
Tl1 N3 2.552(3) y
Tl1 N6 2.809(3) y
Fe1 C29 2.030(4) ?
Fe1 C30 2.034(4) ?
Fe1 C23 2.037(4) ?
Fe1 C24 2.038(4) ?
Fe1 C22 2.039(4) ?
Fe1 C28 2.041(4) ?
Fe1 C26 2.044(4) ?
Fe1 C25 2.047(4) ?
Fe1 C27 2.057(4) ?
Fe1 C31 2.063(4) ?
B1 N4 1.547(5) ?
B1 N2 1.562(5) ?
B1 N6 1.565(5) ?
B1 C31 1.599(5) ?
N1 C1 1.346(5) ?
N1 N2 1.373(4) ?
N2 C3 1.348(4) ?
N3 C8 1.340(5) ?
N3 N4 1.374(4) ?
N4 C10 1.343(5) ?
N5 C15 1.337(5) ?
N5 N6 1.376(4) ?
N6 C17 1.349(5) ?
C1 C2 1.400(5) ?
C1 C4 1.510(5) ?
C2 C3 1.368(5) ?
C4 C7 1.509(6) ?
C4 C6 1.523(6) ?
C4 C5 1.527(6) ?
C8 C9 1.392(5) ?
C8 C11 1.519(5) ?
C9 C10 1.374(5) ?
C11 C12 1.523(6) ?
C11 C13 1.528(6) ?
C11 C14 1.533(6) ?
C15 C16 1.409(5) ?
C15 C18 1.507(5) ?
C16 C17 1.368(5) ?
C18 C21 1.519(6) ?
C18 C19 1.530(6) ?
C18 C20 1.544(7) ?
C22 C23 1.418(6) ?
C22 C26 1.422(6) ?
C23 C24 1.416(7) ?
C24 C25 1.426(6) ?
C25 C26 1.410(6) ?
C27 C28 1.428(6) ?
C27 C31 1.439(5) ?
C28 C29 1.409(7) ?
C29 C30 1.416(5) ?
C30 C31 1.433(5) ?

loop_
_geom_torsion_atom_site_label_1
_geom_torsion_atom_site_label_2
_geom_torsion_atom_site_label_3
_geom_torsion_atom_site_label_4
_geom_torsion
N3 Tl1 N1 C1 136.9(4)
N6 Tl1 N1 C1 -148.9(4)
N3 Tl1 N1 N2 -51.1(2)
N6 Tl1 N1 N2 23.1(2)
C1 N1 N2 C3 0.5(4)
Tl1 N1 N2 C3 -174.0(2)
C1 N1 N2 B1 178.5(3)
Tl1 N1 N2 B1 3.9(4)
N4 B1 N2 C3 -118.3(4)
N6 B1 N2 C3 127.1(4)
C31 B1 N2 C3 7.2(5)
N4 B1 N2 N1 64.2(4)
N6 B1 N2 N1 -50.4(4)
C31 B1 N2 N1 -170.3(3)
N1 Tl1 N3 C8 -158.1(3)
N6 Tl1 N3 C8 130.9(3)
N1 Tl1 N3 N4 62.2(2)
N6 Tl1 N3 N4 -8.8(2)
C8 N3 N4 C10 -0.4(4)
Tl1 N3 N4 C10 149.1(2)
C8 N3 N4 B1 -173.5(3)
Tl1 N3 N4 B1 -24.0(4)
N2 B1 N4 C10 138.1(4)
N6 B1 N4 C10 -107.7(4)
C31 B1 N4 C10 16.9(5)
N2 B1 N4 N3 -50.3(4)
N6 B1 N4 N3 63.9(4)
C31 B1 N4 N3 -171.5(3)
C15 N5 N6 C17 0.5(4)
C15 N5 N6 B1 172.9(3)
C15 N5 N6 Tl1 -92.6(3)
N4 B1 N6 C17 -160.1(4)
N2 B1 N6 C17 -42.3(5)
C31 B1 N6 C17 74.0(5)
N4 B1 N6 N5 29.2(4)
N2 B1 N6 N5 147.1(3)
C31 B1 N6 N5 -96.6(4)
N4 B1 N6 Tl1 -58.0(3)
N2 B1 N6 Tl1 59.8(3)
C31 B1 N6 Tl1 176.1(2)
N3 Tl1 N6 C17 166.8(2)
N1 Tl1 N6 C17 86.9(2)
N3 Tl1 N6 N5 -84.02(19)
N1 Tl1 N6 N5 -163.9(2)
N3 Tl1 N6 B1 35.85(19)
N1 Tl1 N6 B1 -44.07(19)
N2 N1 C1 C2 -0.3(4)
Tl1 N1 C1 C2 171.9(3)
N2 N1 C1 C4 -179.3(3)
Tl1 N1 C1 C4 -7.1(6)
N1 C1 C2 C3 0.0(5)
C4 C1 C2 C3 178.9(4)
N1 N2 C3 C2 -0.6(4)
B1 N2 C3 C2 -178.3(4)
C1 C2 C3 N2 0.4(5)
N1 C1 C4 C7 82.0(5)
C2 C1 C4 C7 -96.8(5)
N1 C1 C4 C6 -156.6(4)
C2 C1 C4 C6 24.6(6)
N1 C1 C4 C5 -38.8(5)
C2 C1 C4 C5 142.4(4)
N4 N3 C8 C9 -0.1(4)
Tl1 N3 C8 C9 -141.3(3)
N4 N3 C8 C11 177.7(3)
Tl1 N3 C8 C11 36.4(5)
N3 C8 C9 C10 0.5(5)
C11 C8 C9 C10 -177.1(4)
N3 N4 C10 C9 0.7(4)
B1 N4 C10 C9 173.1(4)
C8 C9 C10 N4 -0.7(5)
N3 C8 C11 C12 153.2(4)
C9 C8 C11 C12 -29.5(6)
N3 C8 C11 C13 -87.3(5)
C9 C8 C11 C13 90.0(5)
N3 C8 C11 C14 32.2(5)
C9 C8 C11 C14 -150.5(4)
N6 N5 C15 C16 -0.6(4)
N6 N5 C15 C18 -179.8(3)
N5 C15 C16 C17 0.5(5)
C18 C15 C16 C17 179.6(4)
N5 N6 C17 C16 -0.3(4)
B1 N6 C17 C16 -171.7(4)
Tl1 N6 C17 C16 85.3(3)
C15 C16 C17 N6 -0.1(5)
N5 C15 C18 C21 -18.1(6)
C16 C15 C18 C21 162.8(5)
N5 C15 C18 C19 -140.9(4)
C16 C15 C18 C19 40.0(6)
N5 C15 C18 C20 100.9(5)
C16 C15 C18 C20 -78.1(5)
C29 Fe1 C22 C23 -75.4(3)
C30 Fe1 C22 C23 -116.4(3)
C24 Fe1 C22 C23 37.4(3)
C28 Fe1 C22 C23 -48.0(6)
C26 Fe1 C22 C23 118.8(4)
C25 Fe1 C22 C23 81.5(3)
C27 Fe1 C22 C23 175.1(4)
C31 Fe1 C22 C23 -158.1(3)
C29 Fe1 C22 C26 165.8(2)
C30 Fe1 C22 C26 124.8(2)
C23 Fe1 C22 C26 -118.8(4)
C24 Fe1 C22 C26 -81.4(3)
C28 Fe1 C22 C26 -166.7(4)
C25 Fe1 C22 C26 -37.3(2)
C27 Fe1 C22 C26 56.3(5)
C31 Fe1 C22 C26 83.1(3)
C26 C22 C23 C24 0.5(5)
Fe1 C22 C23 C24 -59.2(3)
C26 C22 C23 Fe1 59.7(3)
C29 Fe1 C23 C24 -118.8(3)
C30 Fe1 C23 C24 -160.5(2)
C22 Fe1 C23 C24 119.7(4)
C28 Fe1 C23 C24 -78.9(3)
C26 Fe1 C23 C24 81.7(3)
C25 Fe1 C23 C24 38.2(3)
C27 Fe1 C23 C24 -54.1(7)
C31 Fe1 C23 C24 167.8(3)
C29 Fe1 C23 C22 121.5(3)
C30 Fe1 C23 C22 79.7(3)
C24 Fe1 C23 C22 -119.7(4)
C28 Fe1 C23 C22 161.4(3)
C26 Fe1 C23 C22 -38.0(3)
C25 Fe1 C23 C22 -81.5(3)
C27 Fe1 C23 C22 -173.8(5)
C31 Fe1 C23 C22 48.1(5)
C22 C23 C24 C25 -0.7(5)
Fe1 C23 C24 C25 -59.9(3)
C22 C23 C24 Fe1 59.1(3)
C29 Fe1 C24 C23 77.6(3)
C30 Fe1 C24 C23 42.6(5)
C22 Fe1 C24 C23 -37.5(3)
C28 Fe1 C24 C23 120.4(3)
C26 Fe1 C24 C23 -81.4(3)
C25 Fe1 C24 C23 -118.6(4)
C27 Fe1 C24 C23 161.8(3)
C31 Fe1 C24 C23 -160.7(5)
C29 Fe1 C24 C25 -163.7(3)
C30 Fe1 C24 C25 161.2(4)
C23 Fe1 C24 C25 118.6(4)
C22 Fe1 C24 C25 81.2(3)
C28 Fe1 C24 C25 -121.0(3)
C26 Fe1 C24 C25 37.2(3)
C27 Fe1 C24 C25 -79.6(3)
C31 Fe1 C24 C25 -42.0(7)
C23 C24 C25 C26 0.6(5)
Fe1 C24 C25 C26 -59.1(3)
C23 C24 C25 Fe1 59.7(3)
C29 Fe1 C25 C26 158.4(4)
C30 Fe1 C25 C26 -33.9(7)
C23 Fe1 C25 C26 81.6(3)
C24 Fe1 C25 C26 119.6(4)
C22 Fe1 C25 C26 37.7(3)
C28 Fe1 C25 C26 -161.8(3)
C27 Fe1 C25 C26 -117.6(3)
C31 Fe1 C25 C26 -73.7(3)
C29 Fe1 C25 C24 38.7(6)
C30 Fe1 C25 C24 -153.5(5)
C23 Fe1 C25 C24 -38.0(3)
C22 Fe1 C25 C24 -81.9(3)
C28 Fe1 C25 C24 78.6(3)
C26 Fe1 C25 C24 -119.6(4)
C27 Fe1 C25 C24 122.8(3)
C31 Fe1 C25 C24 166.7(3)
C24 C25 C26 C22 -0.3(5)
Fe1 C25 C26 C22 -59.1(3)
C24 C25 C26 Fe1 58.8(3)
C23 C22 C26 C25 -0.2(5)
Fe1 C22 C26 C25 59.4(3)
C23 C22 C26 Fe1 -59.6(3)
C29 Fe1 C26 C25 -156.0(4)
C30 Fe1 C26 C25 167.9(3)
C23 Fe1 C26 C25 -81.6(3)
C24 Fe1 C26 C25 -37.7(3)
C22 Fe1 C26 C25 -119.5(4)
C28 Fe1 C26 C25 47.1(6)
C27 Fe1 C26 C25 83.5(3)
C31 Fe1 C26 C25 125.6(3)
C29 Fe1 C26 C22 -36.5(6)
C30 Fe1 C26 C22 -72.6(3)
C23 Fe1 C26 C22 38.0(3)
C24 Fe1 C26 C22 81.8(3)
C28 Fe1 C26 C22 166.6(4)
C25 Fe1 C26 C22 119.5(4)
C27 Fe1 C26 C22 -157.0(3)
C31 Fe1 C26 C22 -114.8(3)
C29 Fe1 C27 C28 37.9(3)
C30 Fe1 C27 C28 82.0(3)
C23 Fe1 C27 C28 -32.4(7)
C24 Fe1 C27 C28 -73.9(3)
C22 Fe1 C27 C28 158.0(4)
C26 Fe1 C27 C28 -161.2(3)
C25 Fe1 C27 C28 -117.6(3)
C31 Fe1 C27 C28 121.1(4)
C29 Fe1 C27 C31 -83.2(2)
C30 Fe1 C27 C31 -39.1(2)
C23 Fe1 C27 C31 -153.5(5)
C24 Fe1 C27 C31 165.0(2)
C22 Fe1 C27 C31 36.9(6)
C28 Fe1 C27 C31 -121.1(4)
C26 Fe1 C27 C31 77.7(3)
C25 Fe1 C27 C31 121.3(2)
C31 C27 C28 C29 -1.2(5)
Fe1 C27 C28 C29 -59.5(3)
C31 C27 C28 Fe1 58.3(3)
C30 Fe1 C28 C29 37.9(2)
C23 Fe1 C28 C29 -72.7(3)
C24 Fe1 C28 C29 -115.0(3)
C22 Fe1 C28 C29 -37.2(6)
C26 Fe1 C28 C29 167.7(4)
C25 Fe1 C28 C29 -157.5(2)
C27 Fe1 C28 C29 118.7(4)
C31 Fe1 C28 C29 81.9(3)
C29 Fe1 C28 C27 -118.7(4)
C30 Fe1 C28 C27 -80.8(3)
C23 Fe1 C28 C27 168.6(3)
C24 Fe1 C28 C27 126.3(3)
C22 Fe1 C28 C27 -155.9(4)
C26 Fe1 C28 C27 49.1(6)
C25 Fe1 C28 C27 83.8(3)
C31 Fe1 C28 C27 -36.8(2)
C27 C28 C29 C30 0.4(5)
Fe1 C28 C29 C30 -59.6(3)
C27 C28 C29 Fe1 60.0(3)
C30 Fe1 C29 C28 -119.1(4)
C23 Fe1 C29 C28 124.4(3)
C24 Fe1 C29 C28 83.3(3)
C22 Fe1 C29 C28 165.2(2)
C26 Fe1 C29 C28 -167.6(4)
C25 Fe1 C29 C28 55.1(6)
C27 Fe1 C29 C28 -38.1(2)
C31 Fe1 C29 C28 -82.1(3)
C23 Fe1 C29 C30 -116.4(3)
C24 Fe1 C29 C30 -157.6(3)
C22 Fe1 C29 C30 -75.6(3)
C28 Fe1 C29 C30 119.1(4)
C26 Fe1 C29 C30 -48.5(6)
C25 Fe1 C29 C30 174.2(4)
C27 Fe1 C29 C30 81.0(3)
C31 Fe1 C29 C30 37.0(2)
C28 C29 C30 C31 0.5(5)
Fe1 C29 C30 C31 -59.4(3)
C28 C29 C30 Fe1 59.9(3)
C23 Fe1 C30 C29 79.7(3)
C24 Fe1 C30 C29 49.6(5)
C22 Fe1 C30 C29 121.3(3)
C28 Fe1 C30 C29 -37.6(3)
C26 Fe1 C30 C29 161.5(3)
C25 Fe1 C30 C29 -172.8(5)
C27 Fe1 C30 C29 -81.7(3)
C31 Fe1 C30 C29 -120.7(4)
C29 Fe1 C30 C31 120.7(4)
C23 Fe1 C30 C31 -159.6(2)
C24 Fe1 C30 C31 170.4(4)
C22 Fe1 C30 C31 -117.9(2)
C28 Fe1 C30 C31 83.1(3)
C26 Fe1 C30 C31 -77.8(3)
C25 Fe1 C30 C31 -52.0(7)
C27 Fe1 C30 C31 39.0(2)
C29 C30 C31 C27 -1.2(4)
Fe1 C30 C31 C27 -59.8(3)
C29 C30 C31 B1 -172.8(3)
Fe1 C30 C31 B1 128.6(3)
C29 C30 C31 Fe1 58.7(3)
C28 C27 C31 C30 1.4(4)
Fe1 C27 C31 C30 59.2(3)
C28 C27 C31 B1 172.2(4)
Fe1 C27 C31 B1 -130.0(4)
C28 C27 C31 Fe1 -57.8(3)
N4 B1 C31 C30 -157.2(3)
N2 B1 C31 C30 79.5(4)
N6 B1 C31 C30 -36.0(5)
N4 B1 C31 C27 33.4(5)
N2 B1 C31 C27 -89.9(5)
N6 B1 C31 C27 154.7(4)
N4 B1 C31 Fe1 -66.1(5)
N2 B1 C31 Fe1 170.5(3)
N6 B1 C31 Fe1 55.1(5)
C29 Fe1 C31 C30 -36.9(2)
C23 Fe1 C31 C30 44.7(5)
C24 Fe1 C31 C30 -164.9(6)
C22 Fe1 C31 C30 78.6(3)
C28 Fe1 C31 C30 -80.3(3)
C26 Fe1 C31 C30 121.5(2)
C25 Fe1 C31 C30 162.2(2)
C27 Fe1 C31 C30 -117.0(3)
C29 Fe1 C31 C27 80.1(3)
C30 Fe1 C31 C27 117.0(3)
C23 Fe1 C31 C27 161.7(4)
C24 Fe1 C31 C27 -47.9(7)
C22 Fe1 C31 C27 -164.4(2)
C28 Fe1 C31 C27 36.7(3)
C26 Fe1 C31 C27 -121.5(2)
C25 Fe1 C31 C27 -80.8(3)
C29 Fe1 C31 B1 -153.3(4)
C30 Fe1 C31 B1 -116.4(5)
C23 Fe1 C31 B1 -71.7(6)
C24 Fe1 C31 B1 78.7(7)
C22 Fe1 C31 B1 -37.8(4)
C28 Fe1 C31 B1 163.3(4)
C26 Fe1 C31 B1 5.1(4)
C25 Fe1 C31 B1 45.8(4)
C27 Fe1 C31 B1 126.6(5)
